data_4085252
loop_
_publ_author_name
'Goodwin, Conrad A. P.'
'Joslin, Kristian C.'
'Lockyer, Selena J.'
'Formanuik, Alasdair'
'Morris, Gareth A.'
'Ortu, Fabrizio'
'Vitorica-Yrezabal, I\~nigo. J.'
'Mills, David P.'

_publ_section_title
;
 Homoleptic Trigonal Planar Lanthanide Complexes Stabilized by Superbulky
 Silylamide Ligands
;
_journal_issue 11
_journal_name_full Organometallics
_journal_page_first 2314
_journal_paper_doi 10.1021/om501123e
_journal_volume 34
_journal_year 2015
_chemical_formula_moiety 'C27 H72 La1 N3 Si6'
_chemical_formula_sum 'C27 H72 La N3 Si6'
_chemical_formula_weight 746.32
_space_group_crystal_system trigonal
_space_group_IT_number 161
_space_group_name_Hall 'R 3 -2"c'
_space_group_name_H-M_alt 'R 3 c :H'
_atom_sites_solution_hydrogens geom
_audit_creation_date 2014-08-07
_audit_creation_method
;
Olex2 1.2
(compiled 2014.05.21 svn.r2940 for OlexSys, GUI svn.r4846)
;
_cell_angle_alpha 90
_cell_angle_beta 90
_cell_angle_gamma 120
_cell_formula_units_Z 6
_cell_length_a 20.3541(7)
_cell_length_b 20.3541(7)
_cell_length_c 16.7604(7)
_cell_measurement_reflns_used 2009
_cell_measurement_temperature 149.99(10)
_cell_measurement_theta_max 28.3280
_cell_measurement_theta_min 3.8860
_cell_volume 6013.4(4)
_computing_cell_refinement
;
CrysAlisPro, Agilent Technologies,
Version 1.171.36.32 (release 02-08-2013 CrysAlis171 .NET)
(compiled Aug  2 2013,16:46:58)
;
_computing_data_collection
;
CrysAlisPro, Agilent Technologies,
Version 1.171.36.32 (release 02-08-2013 CrysAlis171 .NET)
(compiled Aug  2 2013,16:46:58)
;
_computing_data_reduction
;
CrysAlisPro, Agilent Technologies,
Version 1.171.36.32 (release 02-08-2013 CrysAlis171 .NET)
(compiled Aug  2 2013,16:46:58)
;
_computing_molecular_graphics 'Olex2 (Dolomanov et al., 2009)'
_computing_publication_material 'Olex2 (Dolomanov et al., 2009)'
_computing_structure_refinement 'ShelXL (Sheldrick, 2008)'
_diffrn_ambient_temperature 149.99(10)
_diffrn_detector_area_resol_mean 8.0714
_diffrn_measured_fraction_theta_full 0.998
_diffrn_measured_fraction_theta_max 0.935
_diffrn_measurement_details
;
  1 omega  -49.00   45.00   1.0000    8.0000
omega____ theta____ kappa____ phi______ frames
    -       21.3360  -57.0000 -150.0000 94

  2 omega   65.00   92.00   1.0000    8.0000
omega____ theta____ kappa____ phi______ frames
    -       21.3360   57.0000    0.0000 27
;
_diffrn_measurement_device_type 'SuperNova, Single source at offset, Eos'
_diffrn_measurement_method '\w scans'
_diffrn_orient_matrix_UB_11 0.0353905000
_diffrn_orient_matrix_UB_12 0.0015953000
_diffrn_orient_matrix_UB_13 0.0049082000
_diffrn_orient_matrix_UB_21 -0.0191450000
_diffrn_orient_matrix_UB_22 -0.0392230000
_diffrn_orient_matrix_UB_23 0.0094117000
_diffrn_orient_matrix_UB_31 -0.0001672000
_diffrn_orient_matrix_UB_32 -0.0088306000
_diffrn_orient_matrix_UB_33 -0.0409615000
_diffrn_radiation_monochromator mirror
_diffrn_radiation_type MoK\a
_diffrn_radiation_wavelength 0.71073
_diffrn_reflns_av_R_equivalents 0.0319
_diffrn_reflns_av_unetI/netI 0.0408
_diffrn_reflns_Laue_measured_fraction_full 0.935
_diffrn_reflns_Laue_measured_fraction_max 0.998
_diffrn_reflns_limit_h_max 6
_diffrn_reflns_limit_h_min -24
_diffrn_reflns_limit_k_max 24
_diffrn_reflns_limit_k_min -12
_diffrn_reflns_limit_l_max 11
_diffrn_reflns_limit_l_min -20
_diffrn_reflns_number 3712
_diffrn_reflns_point_group_measured_fraction_full 0.636
_diffrn_reflns_point_group_measured_fraction_max 0.679
_diffrn_reflns_theta_full 26.000
_diffrn_reflns_theta_max 25.348
_diffrn_reflns_theta_min 3.290
_diffrn_source 'SuperNova (Mo) X-ray Source'
_exptl_absorpt_coefficient_mu 1.265
_exptl_absorpt_correction_T_max 1.000
_exptl_absorpt_correction_T_min 0.730
_exptl_absorpt_correction_type gaussian
_exptl_absorpt_process_details
;
CrysAlisPro, Agilent Technologies,
Version 1.171.36.32 (release 02-08-2013 CrysAlis171 .NET)
(compiled Aug  2 2013,16:46:58)
Numerical absorption correction based on gaussian integration over
            a multifaceted crystal model
;
_exptl_crystal_colour 'clear light colourless'
_exptl_crystal_colour_lustre clear
_exptl_crystal_colour_modifier light
_exptl_crystal_colour_primary colourless
_exptl_crystal_density_diffrn 1.237
_exptl_crystal_description needle
_exptl_crystal_F_000 2376
_exptl_crystal_size_max 0.3181
_exptl_crystal_size_mid 0.1105
_exptl_crystal_size_min 0.0937
_refine_diff_density_max 0.536
_refine_diff_density_min -0.560
_refine_diff_density_rms 0.068
_refine_ls_abs_structure_details
;
 Flack x determined using 357 quotients [(I+)-(I-)]/[(I+)+(I-)]
 (Parsons, Flack and Wagner, Acta Cryst. B69 (2013) 249-259).
;
_refine_ls_abs_structure_Flack 0.015(16)
_refine_ls_extinction_method none
_refine_ls_goodness_of_fit_ref 1.041
_refine_ls_hydrogen_treatment constr
_refine_ls_matrix_type full
_refine_ls_number_parameters 120
_refine_ls_number_reflns 1666
_refine_ls_number_restraints 1
_refine_ls_restrained_S_all 1.040
_refine_ls_R_factor_all 0.0328
_refine_ls_R_factor_gt 0.0273
_refine_ls_shift/su_max 0.000
_refine_ls_shift/su_mean 0.000
_refine_ls_structure_factor_coef Fsqd
_refine_ls_weighting_details 'w=1/[\s^2^(Fo^2^)+(0.0226P)^2^] where P=(Fo^2^+2Fc^2^)/3'
_refine_ls_weighting_scheme calc
_refine_ls_wR_factor_gt 0.0538
_refine_ls_wR_factor_ref 0.0568
_reflns_Friedel_coverage 0.354
_reflns_Friedel_fraction_full 0.334
_reflns_Friedel_fraction_max 0.357
_reflns_number_gt 1474
_reflns_number_total 1666
_reflns_threshold_expression 'I > 2\s(I)'
_cod_data_source_file om501123e_si_002.cif
_cod_data_source_block 10
_cod_depositor_comments 'Adding full bibliography for 4085243--4085254.cif.'
_cod_original_cell_volume 6013.4(5)
_cod_database_code 4085252
_manchester_internal_coll_name adpm33
_manchester_internal_coll_client CAPG/DPM
_manchester_internal_coll_type custom
_manchester_internal_coll_frame_time 8s
_manchester_internal_coll_frame_width 1
_manchester_internal_coll_frame_method '\w scans'
_manchester_internal_coll_user CAPG
_manchester_internal_coll_date 24/03/2014
_manchester_internal_process_user CAPG
_manchester_internal_process_date 25/03/2014
_manchester_internal_solution_user CAPG
_manchester_internal_solution_date 03/04/2014
_manchester_internal_refinement_user CAPG
_manchester_internal_refinement_date 03/04/2014
_manchester_internal_validation_user 'Inigo J. Vitorica-Yrezabal'
_manchester_internal_validation_date 07/08/14
_manchester_internal_archive_date 07/08/14
_shelxl_version_number 2014/6
_chemical_oxdiff_formula 'C27 H72 N3 La Si6'
_shelx_space_group_comment
;
The symmetry employed for this shelxl refinement is uniquely defined
by the following loop, which should always be used as a source of
symmetry information in preference to the above space-group names.
They are only intended as comments.
;
_reflns_odcompleteness_completeness 99.73
_reflns_odcompleteness_iscentric 1
_reflns_odcompleteness_theta 26.32
_olex2_refinement_description
;
1. Fixed Uiso
 At 1.5 times of:
  All C(H,H,H) groups
2.a Idealised Me refined as rotating group:
 C2(H2A,H2B,H2C), C3(H3A,H3B,H3C), C4(H4A,H4B,H4C), C5(H5A,H5B,H5C), C6(H6A,
 H6B,H6C), C7(H7A,H7B,H7C), C8(H8A,H8B,H8C), C9(H9A,H9B,H9C)
;
_olex2_submission_special_instructions 'No special instructions were received'

loop_
_space_group_symop_id
_space_group_symop_operation_xyz
1 'x, y, z'
2 '-y, x-y, z'
3 '-x+y, -x, z'
4 '-y, -x, z+1/2'
5 '-x+y, y, z+1/2'
6 'x, x-y, z+1/2'
7 'x+2/3, y+1/3, z+1/3'
8 '-y+2/3, x-y+1/3, z+1/3'
9 '-x+y+2/3, -x+1/3, z+1/3'
10 '-y+2/3, -x+1/3, z+5/6'
11 '-x+y+2/3, y+1/3, z+5/6'
12 'x+2/3, x-y+1/3, z+5/6'
13 'x+1/3, y+2/3, z+2/3'
14 '-y+1/3, x-y+2/3, z+2/3'
15 '-x+y+1/3, -x+2/3, z+2/3'
16 '-y+1/3, -x+2/3, z+7/6'
17 '-x+y+1/3, y+2/3, z+7/6'
18 'x+1/3, x-y+2/3, z+7/6'

loop_
_atom_site_label
_atom_site_type_symbol
_atom_site_fract_x
_atom_site_fract_y
_atom_site_fract_z
_atom_site_U_iso_or_equiv
_atom_site_adp_type
_atom_site_occupancy
_atom_site_site_symmetry_order
_atom_site_calc_flag
_atom_site_refinement_flags_posn
_atom_site_refinement_flags_adp
_atom_site_refinement_flags_occupancy
C1 C 0.8498(3) 0.2442(3) 0.0769(3) 0.0246(14) Uani 1 1 d . . .
C2 C 0.8899(3) 0.2961(3) 0.1480(3) 0.0346(15) Uani 1 1 d . . .
H2A H 0.8993 0.3463 0.1366 0.052 Uiso 1 1 calc GR . .
H2B H 0.9372 0.2977 0.1575 0.052 Uiso 1 1 calc GR . .
H2C H 0.8583 0.2768 0.1945 0.052 Uiso 1 1 calc GR . .
C3 C 0.9037(3) 0.2699(3) 0.0052(3) 0.0347(15) Uani 1 1 d . . .
H3A H 0.8781 0.2384 -0.0399 0.052 Uiso 1 1 calc GR . .
H3B H 0.9474 0.2658 0.0179 0.052 Uiso 1 1 calc GR . .
H3C H 0.9193 0.3218 -0.0072 0.052 Uiso 1 1 calc GR . .
C4 C 0.8311(3) 0.1618(3) 0.0977(4) 0.0341(15) Uani 1 1 d . . .
H4A H 0.7938 0.1417 0.1393 0.051 Uiso 1 1 calc GR . .
H4B H 0.8764 0.1627 0.1154 0.051 Uiso 1 1 calc GR . .
H4C H 0.8118 0.1303 0.0511 0.051 Uiso 1 1 calc GR . .
C5 C 0.7061(3) 0.1662(3) -0.0228(3) 0.0276(14) Uani 1 1 d . . .
H5A H 0.6840 0.1178 0.0034 0.041 Uiso 1 1 calc GR . .
H5B H 0.7409 0.1688 -0.0631 0.041 Uiso 1 1 calc GR . .
H5C H 0.6667 0.1722 -0.0472 0.041 Uiso 1 1 calc GR . .
C6 C 0.7832(3) 0.3351(3) -0.0004(3) 0.0248(13) Uani 1 1 d . . .
H6A H 0.7377 0.3341 -0.0174 0.037 Uiso 1 1 calc GR . .
H6B H 0.8143 0.3411 -0.0460 0.037 Uiso 1 1 calc GR . .
H6C H 0.8106 0.3768 0.0355 0.037 Uiso 1 1 calc GR . .
C7 C 0.5989(3) 0.2008(3) 0.2644(4) 0.0282(14) Uani 1 1 d . . .
H7A H 0.6315 0.2468 0.2928 0.042 Uiso 1 1 calc GR . .
H7B H 0.5683 0.1615 0.3018 0.042 Uiso 1 1 calc GR . .
H7C H 0.5666 0.2092 0.2292 0.042 Uiso 1 1 calc GR . .
C8 C 0.5939(4) 0.0735(3) 0.1643(3) 0.0358(16) Uani 1 1 d . . .
H8A H 0.5626 0.0761 0.1229 0.054 Uiso 1 1 calc GR . .
H8B H 0.5622 0.0414 0.2065 0.054 Uiso 1 1 calc GR . .
H8C H 0.6237 0.0531 0.1430 0.054 Uiso 1 1 calc GR . .
C9 C 0.7204(4) 0.1636(4) 0.2824(4) 0.0386(16) Uani 1 1 d . . .
H9A H 0.7500 0.1440 0.2586 0.058 Uiso 1 1 calc GR . .
H9B H 0.6893 0.1300 0.3240 0.058 Uiso 1 1 calc GR . .
H9C H 0.7536 0.2129 0.3045 0.058 Uiso 1 1 calc GR . .
La1 La 0.6667 0.3333 0.13753(2) 0.01824(13) Uani 1 3 d S T P
N1 N 0.7034(2) 0.2380(2) 0.1330(3) 0.0190(10) Uani 1 1 d . . .
Si1 Si 0.75783(8) 0.24339(8) 0.05190(9) 0.0189(3) Uani 1 1 d . . .
Si2 Si 0.65835(8) 0.17124(8) 0.20436(11) 0.0229(3) Uani 1 1 d . . .

loop_
_atom_site_aniso_label
_atom_site_aniso_U_11
_atom_site_aniso_U_22
_atom_site_aniso_U_33
_atom_site_aniso_U_23
_atom_site_aniso_U_13
_atom_site_aniso_U_12
C1 0.022(3) 0.026(3) 0.028(3) 0.000(3) 0.001(3) 0.014(3)
C2 0.026(3) 0.029(3) 0.050(4) -0.002(3) -0.011(3) 0.014(3)
C3 0.023(3) 0.038(4) 0.045(4) 0.004(3) 0.006(3) 0.017(3)
C4 0.034(4) 0.035(4) 0.045(4) 0.001(3) -0.004(3) 0.026(3)
C5 0.029(3) 0.027(3) 0.028(3) -0.004(3) -0.003(3) 0.016(3)
C6 0.025(3) 0.022(3) 0.026(3) -0.004(3) 0.001(3) 0.011(3)
C7 0.031(3) 0.029(3) 0.024(3) 0.009(3) 0.002(3) 0.015(3)
C8 0.041(4) 0.025(3) 0.035(4) 0.006(3) 0.006(3) 0.012(3)
C9 0.046(4) 0.047(4) 0.034(3) 0.001(3) -0.006(3) 0.032(4)
La1 0.01503(16) 0.01503(16) 0.0247(3) 0.000 0.000 0.00752(8)
N1 0.018(2) 0.018(2) 0.021(2) -0.003(2) -0.003(2) 0.009(2)
Si1 0.0184(8) 0.0169(8) 0.0227(8) -0.0003(7) -0.0009(7) 0.0099(6)
Si2 0.0252(9) 0.0213(8) 0.0243(7) 0.0029(8) -0.0002(7) 0.0132(7)

loop_
_atom_type_symbol
_atom_type_description
_atom_type_scat_dispersion_real
_atom_type_scat_dispersion_imag
_atom_type_scat_source
C C 0.0033 0.0016 'International Tables Vol C Tables 4.2.6.8 and 6.1.1.4'
H H 0.0000 0.0000 'International Tables Vol C Tables 4.2.6.8 and 6.1.1.4'
N N 0.0061 0.0033 'International Tables Vol C Tables 4.2.6.8 and 6.1.1.4'
Si Si 0.0817 0.0704 'International Tables Vol C Tables 4.2.6.8 and 6.1.1.4'
La La -0.2871 2.4523 'International Tables Vol C Tables 4.2.6.8 and 6.1.1.4'

loop_
_exptl_crystal_face_index_h
_exptl_crystal_face_index_k
_exptl_crystal_face_index_l
_exptl_crystal_face_perp_dist
_exptl_oxdiff_crystal_face_indexfrac_h
_exptl_oxdiff_crystal_face_indexfrac_k
_exptl_oxdiff_crystal_face_indexfrac_l
_exptl_oxdiff_crystal_face_x
_exptl_oxdiff_crystal_face_y
_exptl_oxdiff_crystal_face_z
-29 16 -1 0.0592 -28.9702 15.9861 -0.9857 -1.0046 -0.0817 -0.0959
-7 -21 0 0.0383 -7.0019 -21.0059 -0.0062 -0.2813 0.9579 0.1869
-25 24 -2 0.0545 -24.9718 23.9901 -1.9832 -0.8552 -0.4815 -0.1264
-6 3 23 0.1519 -5.9661 2.9741 22.9906 -0.0936 0.2139 -0.9670
-25 8 12 0.0964 -24.9610 7.9748 12.0033 -0.8117 0.2781 -0.5579
10 18 0 0.0531 9.9982 18.0073 0.0043 0.3826 -0.8977 -0.1609
29 -19 -1 0.0466 28.9666 -18.9844 -1.0144 0.9899 0.1805 0.2044
-26 4 -1 0.0492 -25.9773 3.9867 -0.9911 -0.9179 0.3316 0.0097
2 -13 -21 0.1426 1.9681 -12.9793 -20.9945 -0.0541 0.2738 0.9743
8 15 -14 0.1180 7.9820 15.0197 -13.9890 0.2378 -0.8736 0.4390
28 -15 3 0.0295 27.9738 -14.9886 2.9853 0.9807 0.0804 0.0054
3 1 23 0.1515 3.0254 0.9790 22.9875 0.2215 0.1200 -0.9508
-9 0 -22 0.1335 -9.0187 0.0167 -21.9861 -0.4271 -0.0349 0.9019

loop_
_geom_angle_atom_site_label_1
_geom_angle_atom_site_label_2
_geom_angle_atom_site_label_3
_geom_angle
_geom_angle_site_symmetry_1
_geom_angle_site_symmetry_3
C2 C1 C3 109.3(5) . .
C2 C1 C4 109.1(5) . .
C2 C1 Si1 111.1(4) . .
C3 C1 C4 106.8(5) . .
C3 C1 Si1 111.2(4) . .
C4 C1 Si1 109.2(4) . .
C1 C2 H2A 109.5 . .
C1 C2 H2B 109.5 . .
C1 C2 H2C 109.5 . .
H2A C2 H2B 109.5 . .
H2A C2 H2C 109.5 . .
H2B C2 H2C 109.5 . .
C1 C3 H3A 109.5 . .
C1 C3 H3B 109.5 . .
C1 C3 H3C 109.5 . .
H3A C3 H3B 109.5 . .
H3A C3 H3C 109.5 . .
H3B C3 H3C 109.5 . .
C1 C4 H4A 109.5 . .
C1 C4 H4B 109.5 . .
C1 C4 H4C 109.5 . .
H4A C4 H4B 109.5 . .
H4A C4 H4C 109.5 . .
H4B C4 H4C 109.5 . .
H5A C5 H5B 109.5 . .
H5A C5 H5C 109.5 . .
H5B C5 H5C 109.5 . .
Si1 C5 H5A 109.5 . .
Si1 C5 H5B 109.5 . .
Si1 C5 H5C 109.5 . .
H6A C6 H6B 109.5 . .
H6A C6 H6C 109.5 . .
H6B C6 H6C 109.5 . .
Si1 C6 H6A 109.5 . .
Si1 C6 H6B 109.5 . .
Si1 C6 H6C 109.5 . .
H7A C7 H7B 109.5 . .
H7A C7 H7C 109.5 . .
H7B C7 H7C 109.5 . .
Si2 C7 H7A 109.5 . .
Si2 C7 H7B 109.5 . .
Si2 C7 H7C 109.5 . .
H8A C8 H8B 109.5 . .
H8A C8 H8C 109.5 . .
H8B C8 H8C 109.5 . .
Si2 C8 H8A 109.5 . .
Si2 C8 H8B 109.5 . .
Si2 C8 H8C 109.5 . .
H9A C9 H9B 109.5 . .
H9A C9 H9C 109.5 . .
H9B C9 H9C 109.5 . .
Si2 C9 H9A 109.5 . .
Si2 C9 H9B 109.5 . .
Si2 C9 H9C 109.5 . .
N1 La1 N1 119.904(11) 2_655 3_665
N1 La1 N1 119.898(12) . 2_655
N1 La1 N1 119.899(12) . 3_665
Si1 N1 La1 115.0(2) . .
Si2 N1 La1 111.3(2) . .
Si2 N1 Si1 132.9(3) . .
C5 Si1 C1 107.0(3) . .
C5 Si1 C6 106.3(2) . .
C6 Si1 C1 108.1(2) . .
N1 Si1 C1 115.1(2) . .
N1 Si1 C5 113.6(2) . .
N1 Si1 C6 106.2(2) . .
C8 Si2 C7 108.0(3) . .
C8 Si2 C9 107.7(3) . .
C9 Si2 C7 102.7(3) . .
N1 Si2 C7 107.3(2) . .
N1 Si2 C8 114.1(2) . .
N1 Si2 C9 116.2(3) . .

loop_
_geom_bond_atom_site_label_1
_geom_bond_atom_site_label_2
_geom_bond_distance
_geom_bond_site_symmetry_2
C1 C2 1.529(7) .
C1 C3 1.532(7) .
C1 C4 1.563(8) .
C1 Si1 1.910(6) .
C2 H2A 0.9600 .
C2 H2B 0.9600 .
C2 H2C 0.9600 .
C3 H3A 0.9600 .
C3 H3B 0.9600 .
C3 H3C 0.9600 .
C4 H4A 0.9600 .
C4 H4B 0.9600 .
C4 H4C 0.9600 .
C5 H5A 0.9600 .
C5 H5B 0.9600 .
C5 H5C 0.9600 .
C5 Si1 1.869(5) .
C6 H6A 0.9600 .
C6 H6B 0.9600 .
C6 H6C 0.9600 .
C6 Si1 1.885(5) .
C7 H7A 0.9600 .
C7 H7B 0.9600 .
C7 H7C 0.9600 .
C7 Si2 1.889(6) .
C8 H8A 0.9600 .
C8 H8B 0.9600 .
C8 H8C 0.9600 .
C8 Si2 1.876(6) .
C9 H9A 0.9600 .
C9 H9B 0.9600 .
C9 H9C 0.9600 .
C9 Si2 1.877(6) .
La1 N1 2.404(4) 3_665
La1 N1 2.404(4) .
La1 N1 2.404(4) 2_655
N1 Si1 1.722(4) .
N1 Si2 1.695(5) .

loop_
_geom_torsion_atom_site_label_1
_geom_torsion_atom_site_label_2
_geom_torsion_atom_site_label_3
_geom_torsion_atom_site_label_4
_geom_torsion
La1 N1 Si1 C1 128.0(2)
La1 N1 Si1 C5 -108.1(3)
La1 N1 Si1 C6 8.4(3)
La1 N1 Si2 C7 -2.7(3)
La1 N1 Si2 C8 116.8(3)
La1 N1 Si2 C9 -116.9(3)
Si1 N1 Si2 C7 -172.1(3)
Si1 N1 Si2 C8 -52.6(4)
Si1 N1 Si2 C9 73.7(4)
Si2 N1 Si1 C1 -62.9(4)
Si2 N1 Si1 C5 60.9(4)
Si2 N1 Si1 C6 177.5(3)
